data_2105964
loop_
_publ_author_name
'Deganello, S'

_publ_section_title
;
 The Structure of Whewellite, CaC~2~O~4~ . H~2~O, at 328 K
;
_journal_coden_ASTM ACBCAR
_journal_issue 4
_journal_name_full
;
 Acta Crystallographica, Section B: Structural Crystallography and Crystal
 Chemistry
;
_journal_page_first 826
_journal_page_last 829
_journal_paper_doi 10.1107/s056774088100441x
_journal_volume 37
_journal_year 1981
_chemical_formula_moiety 'C2 H2 Ca O5'
_chemical_formula_sum 'C2 H2 Ca O5'
_chemical_formula_weight 146.12
_space_group_IT_number 12
_symmetry_cell_setting monoclinic
_symmetry_Int_Tables_number 12
_symmetry_space_group_name_Hall '-I 2y'
_symmetry_space_group_name_H-M 'I 1 2/m 1'
_cell_angle_alpha 90
_cell_angle_beta 107.07(3)
_cell_angle_gamma 90
_cell_formula_units_Z 4
_cell_length_a 9.978(1)
_cell_length_b 7.295(1)
_cell_length_c 6.292(1)
_cell_volume 437.82(12)
_diffrn_ambient_temperature 328
_diffrn_radiation_probe x-ray
_diffrn_radiation_type MoK\a
_diffrn_radiation_wavelength 0.71069
_exptl_absorpt_coefficient_mu 1.349
_exptl_crystal_density_diffrn 2.217
_exptl_crystal_density_method 2.20
_exptl_crystal_F_000 296
_refine_ls_number_reflns 373
_refine_ls_R_factor_gt 0.047
_refine_ls_wR_factor_gt 0.055
_cod_data_source_file Whewellite-328K.cif
_cod_data_source_block Whewellite-328K
_cod_original_sg_symbol_H-M 'I 2/m'
_cod_database_code 2105964

loop_
_symmetry_equiv_pos_site_id
_symmetry_equiv_pos_as_xyz
1 x,y,z
2 -x,y,-z
3 -x,-y,-z
4 x,-y,z
5 1/2+x,1/2+y,1/2+z
6 1/2-x,1/2+y,1/2-z
7 1/2-x,1/2-y,1/2-z
8 1/2+x,1/2-y,1/2+z

loop_
_atom_site_label
_atom_site_type_symbol
_atom_site_thermal_displace_type
_atom_site_fract_x
_atom_site_fract_y
_atom_site_fract_z
_atom_site_occupancy
_atom_site_U_iso_or_equiv
Ca Ca Uiso 0.19030(10) 0.00000 0.1751(2) 1.000 0.0123(9)
O1 O Uiso 0.1105(3) -0.3157(3) 0.1096(4) 1.000 0.0174(15)
OW O Uiso -0.3552(5) 0.00000 0.0438(8) 1.000 0.050(3)
O2 O Uiso -0.0493(4) 0.00000 0.2119(7) 1.000 0.021(2)
O3 O Uiso -0.1783(5) 0.00000 0.4454(9) 1.000 0.042(3)
C1 C Uiso -0.0652(6) 0.00000 0.3984(9) 1.000 0.018(3)
C2 C Uiso 0.00000 0.3937(8) 0.00000 1.000 0.018(3)
H1 H Uiso 0.45000 0.00000 0.04000 1.000 0.0507
H2 H Uiso -0.33000 0.00000 0.20000 1.000 0.0507

loop_
_atom_type_symbol
_atom_type_description
_atom_type_scat_dispersion_real
_atom_type_scat_dispersion_imag
_atom_type_scat_source
C C 0.0033 0.0016 ' International Tables Vol C Tables 4.2.6.8 and 6.1.1.4'
H H 0.0000 0.0000 ' International Tables Vol C Tables 4.2.6.8 and 6.1.1.4'
Ca Ca 0.2262 0.3064 ' International Tables Vol C Tables 4.2.6.8 and 6.1.1.4'
O O 0.0106 0.0060 ' International Tables Vol C Tables 4.2.6.8 and 6.1.1.4'

loop_
_geom_angle_atom_site_label_1
_geom_angle_atom_site_label_2
_geom_angle_atom_site_label_3
_geom_angle
_geom_angle_site_symmetry_1
_geom_angle_site_symmetry_3
_geom_angle_publ_flag
O1 Ca O2 74.81(8) . . yes
O1 Ca OW 98.40(9) . 2_555 yes
O1 Ca O2 76.44(7) . 2_555 yes
O1 Ca O3 93.35(8) . 2_556 yes
O1 Ca O1 142.50(11) . 4_555 yes
O1 Ca O1 141.70(10) . 6_555 yes
O1 Ca O1 75.31(9) . 7_545 yes
OW Ca O2 152.43(16) 2_555 . yes
O2 Ca O2 78.59(15) . 2_555 yes
O2 Ca O3 65.08(16) . 2_556 yes
O1 Ca O2 74.81(8) 4_555 . yes
O1 Ca O2 126.76(11) 6_555 . yes
O1 Ca O2 126.76(11) 7_545 . yes
OW Ca O2 73.84(16) 2_555 2_555 yes
OW Ca O3 142.49(18) 2_555 2_556 yes
O1 Ca OW 98.40(9) 4_555 2_555 yes
O1 Ca OW 74.92(12) 6_555 2_555 yes
O1 Ca OW 74.92(12) 7_545 2_555 yes
O2 Ca O3 143.67(17) 2_555 2_556 yes
O1 Ca O2 76.44(7) 4_555 2_555 yes
O1 Ca O2 133.71(10) 6_555 2_555 yes
O1 Ca O2 133.71(10) 7_545 2_555 yes
O1 Ca O3 93.35(8) 4_555 2_556 yes
O1 Ca O3 73.88(13) 6_555 2_556 yes
O1 Ca O3 73.88(13) 7_545 2_556 yes
O1 Ca O1 75.31(9) 4_555 6_555 yes
O1 Ca O1 141.70(10) 4_555 7_545 yes
O1 Ca O1 66.50(9) 6_555 7_545 yes
Ca O1 C2 135.6(3) . 3_555 yes
Ca O1 Ca 104.69(11) . 6_545 yes
Ca O1 C2 119.7(3) 6_545 3_555 yes
Ca O2 C1 119.3(4) . . yes
Ca O2 Ca 101.42(16) . 2_555 yes
Ca O2 C1 139.3(4) 2_555 . yes
Ca O3 C1 122.9(4) 2_556 . yes
H1 OW H2 120.00 2_555 . no
Ca OW H1 115.00 2_555 2_555 no
Ca OW H2 125.00 2_555 . no
O3 C1 C1 114.1(5) . 2_556 yes
O2 C1 O3 127.3(6) . . yes
O2 C1 C1 118.7(5) . 2_556 yes
O1 C2 C2 117.0(3) 3_555 3_565 yes
O1 C2 O1 126.0(5) 3_555 4_555 yes
O1 C2 C2 117.0(3) 4_555 3_565 yes

loop_
_geom_bond_atom_site_label_1
_geom_bond_atom_site_label_2
_geom_bond_distance
_geom_bond_site_symmetry_2
_geom_bond_publ_flag
Ca O1 2.432(2) . yes
Ca O2 2.469(4) . yes
Ca OW 2.436(5) 2_555 yes
Ca O2 2.429(4) 2_555 yes
Ca O3 2.426(6) 2_556 yes
Ca O1 2.432(2) 4_555 yes
Ca O1 2.452(3) 6_555 yes
Ca O1 2.452(3) 7_545 yes
O1 C2 1.252(4) 3_555 yes
O2 C1 1.229(7) . yes
O3 C1 1.248(8) . yes
OW H1 0.9400 2_555 no
OW H2 0.9400 . no
C1 C1 1.533(8) 2_556 no
C2 C2 1.551(8) 3_565 no

loop_
_geom_hbond_atom_site_label_D
_geom_hbond_atom_site_label_H
_geom_hbond_atom_site_label_A
_geom_hbond_distance_DH
_geom_hbond_distance_HA
_geom_hbond_distance_DA
_geom_hbond_angle_DHA
_geom_hbond_publ_flag
OW H2 O3 0.9400 1.8200 2.623(7) 142.00 yes

loop_
_geom_torsion_atom_site_label_1
_geom_torsion_atom_site_label_2
_geom_torsion_atom_site_label_3
_geom_torsion_atom_site_label_4
_geom_torsion
_geom_torsion_site_symmetry_3
_geom_torsion_publ_flag
O1 Ca O2 C1 101.13(7) . no
O1 Ca O1 C2 -7.6(4) 4_555 no
Ca O2 C1 O3 -180.00(3) . no
